data_1559804
loop_
_publ_author_name
'Chi, Lu-Ping'
'Li, Xiao-Ming'
'Wan, Yu-Peng'
'Li, Xin'
'Wang, Bin-Gui'

_publ_section_title
;
 Ophiobolin Sesterterpenoids and Farnesylated Phthalide Derivatives from
 the Deep Sea Cold-Seep-Derived Fungus <i>Aspergillus insuetus</i> SD-512.
;
_journal_issue 12
_journal_name_full 'Journal of natural products'
_journal_page_first 3652
_journal_page_last 3660
_journal_paper_doi 10.1021/acs.jnatprod.0c00860
_journal_volume 83
_journal_year 2020
_chemical_absolute_configuration ad
_chemical_formula_sum 'C26 H37 Cl3 O2'
_chemical_formula_weight 487.90
_space_group_crystal_system monoclinic
_space_group_IT_number 4
_space_group_name_Hall 'P 2yb'
_space_group_name_H-M_alt 'P 1 21 1'
_atom_sites_solution_hydrogens geom
_audit_creation_method SHELXL-2018/3
_cell_angle_alpha 90
_cell_angle_beta 94.553(13)
_cell_angle_gamma 90
_cell_formula_units_Z 2
_cell_length_a 10.8235(17)
_cell_length_b 10.926(2)
_cell_length_c 11.4404(13)
_cell_measurement_reflns_used 675
_cell_measurement_temperature 293(2)
_cell_measurement_theta_max 45.6400
_cell_measurement_theta_min 3.7810
_cell_volume 1348.6(4)
_computing_structure_refinement 'SHELXL-2018/3 (Sheldrick, 2018)'
_diffrn_ambient_temperature 293(2)
_diffrn_detector 'CCD plate'
_diffrn_detector_area_resol_mean 8.1281
_diffrn_detector_type Eos
_diffrn_measured_fraction_theta_full 0.987
_diffrn_measured_fraction_theta_max 0.987
_diffrn_measurement_device_type 'Xcalibur, Eos, Gemini'
_diffrn_radiation_type CuK\a
_diffrn_radiation_wavelength 1.54178
_diffrn_reflns_av_R_equivalents 0.0545
_diffrn_reflns_av_unetI/netI 0.1036
_diffrn_reflns_Laue_measured_fraction_full 0.987
_diffrn_reflns_Laue_measured_fraction_max 0.987
_diffrn_reflns_limit_h_max 12
_diffrn_reflns_limit_h_min -9
_diffrn_reflns_limit_k_max 12
_diffrn_reflns_limit_k_min -12
_diffrn_reflns_limit_l_max 13
_diffrn_reflns_limit_l_min -12
_diffrn_reflns_number 4646
_diffrn_reflns_point_group_measured_fraction_full 0.742
_diffrn_reflns_point_group_measured_fraction_max 0.742
_diffrn_reflns_theta_full 65.964
_diffrn_reflns_theta_max 65.964
_diffrn_reflns_theta_min 3.876
_exptl_absorpt_coefficient_mu 3.217
_exptl_absorpt_correction_T_max 0.6109
_exptl_absorpt_correction_T_min 0.5002
_exptl_absorpt_correction_type multi-scan
_exptl_absorpt_process_details sadabs
_exptl_crystal_colour colorless
_exptl_crystal_density_diffrn 1.201
_exptl_crystal_description cube
_exptl_crystal_F_000 520
_exptl_crystal_size_max 0.250
_exptl_crystal_size_mid 0.200
_exptl_crystal_size_min 0.170
_refine_diff_density_max 0.310
_refine_diff_density_min -0.243
_refine_diff_density_rms 0.061
_refine_ls_abs_structure_details
;
 Flack x determined using 227 quotients [(I+)-(I-)]/[(I+)+(I-)]
 (Parsons, Flack and Wagner, Acta Cryst. B69 (2013) 249-259).
;
_refine_ls_abs_structure_Flack 0.11(3)
_refine_ls_extinction_coef 0.019(3)
_refine_ls_extinction_expression Fc^*^=kFc[1+0.001xFc^2^\l^3^/sin(2\q)]^-1/4^
_refine_ls_extinction_method 'SHELXL-2018/3 (Sheldrick 2018)'
_refine_ls_goodness_of_fit_ref 1.132
_refine_ls_hydrogen_treatment constr
_refine_ls_matrix_type full
_refine_ls_number_parameters 282
_refine_ls_number_reflns 3491
_refine_ls_number_restraints 53
_refine_ls_restrained_S_all 1.137
_refine_ls_R_factor_all 0.2008
_refine_ls_R_factor_gt 0.1155
_refine_ls_shift/su_max 0.000
_refine_ls_shift/su_mean 0.000
_refine_ls_structure_factor_coef Fsqd
_refine_ls_weighting_details 'w=1/[\s^2^(Fo^2^)+(0.0976P)^2^] where P=(Fo^2^+2Fc^2^)/3'
_refine_ls_weighting_scheme calc
_refine_ls_wR_factor_gt 0.2549
_refine_ls_wR_factor_ref 0.3274
_reflns_Friedel_coverage 0.422
_reflns_Friedel_fraction_full 0.467
_reflns_Friedel_fraction_max 0.467
_reflns_number_gt 1227
_reflns_number_total 3491
_reflns_threshold_expression 'I > 2\s(I)'
_cod_data_source_file np0c00860_si_004.cif
_cod_data_source_block 190720a
_cod_depositor_comments 'Adding full bibliography for 1559804--1559806.cif.'
_cod_original_sg_symbol_H-M 'P 21'
_cod_database_code 1559804
_shelx_shelxl_version_number 2018/3
_shelx_space_group_comment
;
The symmetry employed for this shelxl refinement is uniquely defined
by the following loop, which should always be used as a source of
symmetry information in preference to the above space-group names.
They are only intended as comments.
;
_shelx_estimated_absorpt_t_min 0.500
_shelx_estimated_absorpt_t_max 0.611

loop_
_space_group_symop_operation_xyz
'x, y, z'
'-x, y+1/2, -z'

loop_
_atom_site_label
_atom_site_type_symbol
_atom_site_fract_x
_atom_site_fract_y
_atom_site_fract_z
_atom_site_U_iso_or_equiv
_atom_site_adp_type
_atom_site_occupancy
_atom_site_site_symmetry_order
_atom_site_calc_flag
_atom_site_refinement_flags_posn
_atom_site_refinement_flags_adp
_atom_site_refinement_flags_occupancy
_atom_site_disorder_assembly
_atom_site_disorder_group
O1 O 0.3042(9) 0.3354(10) 0.5039(7) 0.104(3) Uani 1 1 d . . . . .
O2 O 0.5924(11) 0.5970(14) 0.5469(11) 0.164(5) Uani 1 1 d . . . . .
H2 H 0.606696 0.662551 0.515757 0.197 Uiso 1 1 calc R U . . .
C1 C 0.2861(12) 0.3795(16) 0.4091(13) 0.097(4) Uani 1 1 d . . . . .
C2 C 0.2598(16) 0.3181(16) 0.3000(14) 0.114(5) Uani 1 1 d . . . . .
H2A H 0.250912 0.233487 0.296990 0.136 Uiso 1 1 calc R U . . .
C3 C 0.2490(16) 0.3814(17) 0.2081(15) 0.117(6) Uani 1 1 d . . . . .
C4 C 0.2734(14) 0.5173(14) 0.2357(10) 0.095(4) Uani 1 1 d . . . . .
H4 H 0.354870 0.539613 0.210480 0.115 Uiso 1 1 calc R U . . .
C5 C 0.2824(12) 0.5097(16) 0.3725(10) 0.097(5) Uani 1 1 d . . . . .
H5 H 0.202920 0.540922 0.395391 0.116 Uiso 1 1 calc R U . . .
C6 C 0.4978(13) 0.5317(14) 0.4753(13) 0.103(5) Uani 1 1 d . . . . .
H6A H 0.478461 0.458397 0.518002 0.124 Uiso 1 1 calc R U . . .
H6B H 0.535160 0.505069 0.405306 0.124 Uiso 1 1 calc R U . . .
C7 C 0.3805(11) 0.5896(15) 0.4370(10) 0.082(3) Uani 1 1 d . . . . .
C8 C 0.3725(11) 0.7100(15) 0.4496(11) 0.094(4) Uani 1 1 d . . . . .
H8 H 0.445270 0.744989 0.483021 0.112 Uiso 1 1 calc R U . . .
C9 C 0.2678(11) 0.8054(13) 0.4205(11) 0.093(4) Uani 1 1 d . . . . .
H9A H 0.234159 0.827996 0.493607 0.112 Uiso 1 1 calc R U . . .
H9B H 0.305739 0.878242 0.390661 0.112 Uiso 1 1 calc R U . . .
C10 C 0.1573(10) 0.7698(13) 0.3322(9) 0.078(3) Uani 1 1 d . . . . .
H10 H 0.115449 0.699434 0.364641 0.093 Uiso 1 1 calc R U . . .
C11 C 0.1936(13) 0.7336(16) 0.2073(10) 0.096(4) Uani 1 1 d . . . . .
C12 C 0.1811(13) 0.5974(16) 0.1789(10) 0.101(4) Uani 1 1 d . . . . .
H12A H 0.100253 0.570394 0.199493 0.121 Uiso 1 1 calc R U . . .
H12B H 0.182955 0.587542 0.094771 0.121 Uiso 1 1 calc R U . . .
C13 C 0.0962(15) 0.8055(17) 0.1278(10) 0.113(5) Uani 1 1 d . . . . .
H13A H 0.019644 0.759391 0.116055 0.136 Uiso 1 1 calc R U . . .
H13B H 0.126964 0.821604 0.051891 0.136 Uiso 1 1 calc R U . . .
C14 C 0.0743(16) 0.9278(15) 0.1933(10) 0.109(5) Uani 1 1 d . . . . .
H14A H 0.144868 0.982449 0.192136 0.130 Uiso 1 1 calc R U . . .
H14B H 0.000187 0.969457 0.160992 0.130 Uiso 1 1 calc R U . . .
C15 C 0.0593(13) 0.8785(14) 0.3162(10) 0.094(4) Uani 1 1 d . . . . .
H15 H -0.022912 0.840647 0.313546 0.113 Uiso 1 1 calc R U . . .
C16 C 0.0628(13) 0.9760(13) 0.4143(12) 0.098(4) Uani 1 1 d . . . . .
H16 H 0.145255 1.013570 0.422619 0.117 Uiso 1 1 calc R U . . .
C17 C 0.0337(13) 0.9252(16) 0.5288(11) 0.102(5) Uani 1 1 d . . . . .
H17 H -0.022080 0.860325 0.525292 0.123 Uiso 1 1 calc R U . . .
C18 C 0.0749(13) 0.9584(17) 0.6325(13) 0.108(5) Uani 1 1 d . . . . .
H18 H 0.046914 0.913815 0.694409 0.130 Uiso 1 1 calc R U . . .
C19 C 0.1573(13) 1.0543(14) 0.6624(11) 0.093(4) Uani 1 1 d . . . . .
H19 H 0.175278 1.103941 0.599948 0.111 Uiso 1 1 calc R U . . .
C20 C 0.2146(14) 1.0865(17) 0.7659(10) 0.106(5) Uani 1 1 d . . . . .
C21 C 0.3043(16) 1.1926(17) 0.7833(12) 0.126(6) Uani 1 1 d . . . . .
H21A H 0.308498 1.235552 0.710560 0.189 Uiso 1 1 calc R U . . .
H21B H 0.385069 1.162096 0.809266 0.189 Uiso 1 1 calc R U . . .
H21C H 0.276276 1.247389 0.841279 0.189 Uiso 1 1 calc R U . . .
C22 C 0.1869(15) 1.0282(17) 0.8808(11) 0.127(6) Uani 1 1 d . . . . .
H22A H 0.150361 0.949110 0.865964 0.191 Uiso 1 1 calc R U . . .
H22B H 0.130206 1.079094 0.919271 0.191 Uiso 1 1 calc R U . . .
H22C H 0.262385 1.019520 0.929998 0.191 Uiso 1 1 calc R U . . .
C23 C 0.227(2) 0.346(2) 0.0847(16) 0.176(10) Uani 1 1 d . . . . .
H23A H 0.303103 0.348219 0.047736 0.264 Uiso 1 1 calc R U . . .
H23B H 0.168300 0.401110 0.045554 0.264 Uiso 1 1 calc R U . . .
H23C H 0.193607 0.264019 0.080099 0.264 Uiso 1 1 calc R U . . .
C24 C 0.3236(13) 0.7856(16) 0.1773(13) 0.119(5) Uani 1 1 d . . . . .
H24A H 0.388549 0.736810 0.215635 0.178 Uiso 1 1 calc R U . . .
H24B H 0.331933 0.868728 0.204059 0.178 Uiso 1 1 calc R U . . .
H24C H 0.329357 0.782936 0.094056 0.178 Uiso 1 1 calc R U . . .
C25 C -0.0362(14) 1.0773(17) 0.3802(12) 0.117(5) Uani 1 1 d . . . . .
H25A H -0.017904 1.114889 0.307701 0.176 Uiso 1 1 calc R U . . .
H25B H -0.034358 1.138117 0.440793 0.176 Uiso 1 1 calc R U . . .
H25C H -0.117117 1.040752 0.371025 0.176 Uiso 1 1 calc R U . . .
Cl1 Cl 0.5193(8) 0.6400(12) 0.9202(8) 0.221(5) Uani 0.582(9) 1 d DG U P A 1
Cl2 Cl 0.3299(12) 0.7590(12) 0.7690(9) 0.237(5) Uani 0.582(9) 1 d DG U P A 1
Cl3 Cl 0.3515(15) 0.5015(12) 0.7727(12) 0.285(7) Uani 0.582(9) 1 d DG U P A 1
Cl1' Cl 0.4156(15) 0.7954(10) 0.7962(9) 0.221(5) Uani 0.418(9) 1 d DG U P A 2
Cl2' Cl 0.2859(8) 0.5802(15) 0.8325(12) 0.237(5) Uani 0.418(9) 1 d DG U P A 2
Cl3' Cl 0.5439(7) 0.5823(13) 0.8870(10) 0.285(7) Uani 0.418(9) 1 d DG . P A 2
C26 C 0.4279(7) 0.6373(10) 0.7915(5) 0.233(7) Uani 1 1 d DG U . . .
H26 H 0.484740 0.641315 0.729018 0.280 Uiso 1 1 calc R U . A 1

loop_
_atom_site_aniso_label
_atom_site_aniso_U_11
_atom_site_aniso_U_22
_atom_site_aniso_U_33
_atom_site_aniso_U_23
_atom_site_aniso_U_13
_atom_site_aniso_U_12
O1 0.117(7) 0.105(7) 0.088(5) 0.018(6) 0.001(5) 0.013(6)
O2 0.169(11) 0.128(11) 0.186(11) -0.038(9) -0.037(8) 0.028(10)
C1 0.084(8) 0.102(12) 0.101(9) 0.027(9) -0.012(7) 0.014(8)
C2 0.145(14) 0.086(12) 0.108(10) 0.010(9) -0.001(9) 0.022(11)
C3 0.143(13) 0.094(11) 0.110(10) -0.046(9) -0.029(9) 0.010(11)
C4 0.118(10) 0.097(11) 0.069(7) -0.001(7) -0.007(6) 0.004(9)
C5 0.082(7) 0.138(15) 0.071(7) 0.003(8) 0.000(5) -0.005(9)
C6 0.098(9) 0.080(10) 0.124(11) -0.002(8) -0.034(8) -0.008(8)
C7 0.078(7) 0.088(10) 0.076(7) -0.007(7) -0.010(5) 0.002(8)
C8 0.073(7) 0.105(12) 0.098(9) 0.003(8) -0.024(6) -0.007(8)
C9 0.083(8) 0.097(11) 0.096(8) -0.004(7) -0.018(6) 0.015(8)
C10 0.073(6) 0.085(9) 0.072(6) 0.006(6) -0.007(5) -0.004(7)
C11 0.106(9) 0.108(13) 0.072(7) -0.002(7) -0.007(6) -0.008(9)
C12 0.112(9) 0.118(12) 0.069(7) -0.007(8) -0.017(6) -0.013(10)
C13 0.143(12) 0.122(14) 0.069(7) -0.001(8) -0.026(7) 0.021(11)
C14 0.144(12) 0.108(12) 0.068(6) 0.008(7) -0.021(7) 0.025(11)
C15 0.096(8) 0.102(11) 0.083(7) 0.012(7) -0.011(6) 0.014(9)
C16 0.093(8) 0.081(10) 0.114(10) -0.007(8) -0.016(7) -0.008(8)
C17 0.093(9) 0.119(13) 0.095(9) 0.025(9) 0.010(7) 0.008(9)
C18 0.104(10) 0.117(13) 0.105(10) -0.020(9) 0.007(8) -0.022(10)
C19 0.102(9) 0.091(10) 0.085(8) 0.007(7) 0.013(6) 0.003(8)
C20 0.130(11) 0.117(13) 0.071(7) -0.006(8) 0.012(7) -0.008(11)
C21 0.150(14) 0.132(17) 0.092(9) 0.000(9) -0.003(9) -0.037(13)
C22 0.158(14) 0.134(16) 0.088(9) 0.036(9) 0.002(8) 0.031(13)
C23 0.24(3) 0.124(18) 0.149(15) -0.037(13) -0.048(15) 0.048(19)
C24 0.103(10) 0.118(14) 0.137(11) 0.034(11) 0.024(8) 0.029(10)
C25 0.134(12) 0.108(13) 0.110(10) -0.013(9) 0.005(8) 0.009(12)
Cl1 0.188(8) 0.286(12) 0.186(7) -0.060(8) -0.004(5) 0.003(9)
Cl2 0.209(9) 0.241(11) 0.255(10) -0.068(9) -0.017(7) 0.024(9)
Cl3 0.259(13) 0.258(16) 0.329(15) -0.050(12) -0.023(11) 0.049(13)
Cl1' 0.188(8) 0.286(12) 0.186(7) -0.060(8) -0.004(5) 0.003(9)
Cl2' 0.209(9) 0.241(11) 0.255(10) -0.068(9) -0.017(7) 0.024(9)
Cl3' 0.259(13) 0.258(16) 0.329(15) -0.050(12) -0.023(11) 0.049(13)
C26 0.187(14) 0.292(14) 0.214(14) -0.093(19) -0.025(10) 0.032(16)

loop_
_atom_type_symbol
_atom_type_description
_atom_type_scat_dispersion_real
_atom_type_scat_dispersion_imag
_atom_type_scat_source
C C 0.0181 0.0091 'International Tables Vol C Tables 4.2.6.8 and 6.1.1.4'
H H 0.0000 0.0000 'International Tables Vol C Tables 4.2.6.8 and 6.1.1.4'
O O 0.0492 0.0322 'International Tables Vol C Tables 4.2.6.8 and 6.1.1.4'
Cl Cl 0.3639 0.7018 'International Tables Vol C Tables 4.2.6.8 and 6.1.1.4'

loop_
_geom_angle_atom_site_label_1
_geom_angle_atom_site_label_2
_geom_angle_atom_site_label_3
_geom_angle
_geom_angle_site_symmetry_1
_geom_angle_site_symmetry_3
_geom_angle_publ_flag
C6 O2 H2 109.5 . . ?
O1 C1 C2 128.0(17) . . ?
O1 C1 C5 130.2(15) . . ?
C2 C1 C5 101.8(12) . . ?
C3 C2 C1 118.2(16) . . ?
C3 C2 H2A 120.9 . . ?
C1 C2 H2A 120.9 . . ?
C2 C3 C23 131.0(19) . . ?
C2 C3 C4 110.9(12) . . ?
C23 C3 C4 118.0(17) . . ?
C12 C4 C3 113.0(12) . . ?
C12 C4 C5 118.0(12) . . ?
C3 C4 C5 98.7(12) . . ?
C12 C4 H4 108.9 . . ?
C3 C4 H4 108.9 . . ?
C5 C4 H4 108.9 . . ?
C1 C5 C7 114.3(11) . . ?
C1 C5 C4 109.4(12) . . ?
C7 C5 C4 116.1(12) . . ?
C1 C5 H5 105.3 . . ?
C7 C5 H5 105.3 . . ?
C4 C5 H5 105.3 . . ?
O2 C6 C7 121.2(13) . . ?
O2 C6 H6A 107.0 . . ?
C7 C6 H6A 107.0 . . ?
O2 C6 H6B 107.0 . . ?
C7 C6 H6B 107.0 . . ?
H6A C6 H6B 106.8 . . ?
C8 C7 C6 117.5(13) . . ?
C8 C7 C5 125.0(12) . . ?
C6 C7 C5 117.1(13) . . ?
C7 C8 C9 133.9(12) . . ?
C7 C8 H8 113.1 . . ?
C9 C8 H8 113.1 . . ?
C10 C9 C8 118.8(11) . . ?
C10 C9 H9A 107.6 . . ?
C8 C9 H9A 107.6 . . ?
C10 C9 H9B 107.6 . . ?
C8 C9 H9B 107.6 . . ?
H9A C9 H9B 107.1 . . ?
C9 C10 C11 114.9(10) . . ?
C9 C10 C15 111.0(10) . . ?
C11 C10 C15 107.3(9) . . ?
C9 C10 H10 107.8 . . ?
C11 C10 H10 107.8 . . ?
C15 C10 H10 107.8 . . ?
C12 C11 C13 108.9(11) . . ?
C12 C11 C10 114.6(12) . . ?
C13 C11 C10 101.5(11) . . ?
C12 C11 C24 111.7(13) . . ?
C13 C11 C24 105.4(12) . . ?
C10 C11 C24 113.6(11) . . ?
C4 C12 C11 116.6(11) . . ?
C4 C12 H12A 108.1 . . ?
C11 C12 H12A 108.1 . . ?
C4 C12 H12B 108.1 . . ?
C11 C12 H12B 108.1 . . ?
H12A C12 H12B 107.3 . . ?
C11 C13 C14 105.9(10) . . ?
C11 C13 H13A 110.6 . . ?
C14 C13 H13A 110.6 . . ?
C11 C13 H13B 110.6 . . ?
C14 C13 H13B 110.6 . . ?
H13A C13 H13B 108.7 . . ?
C15 C14 C13 99.9(12) . . ?
C15 C14 H14A 111.8 . . ?
C13 C14 H14A 111.8 . . ?
C15 C14 H14B 111.8 . . ?
C13 C14 H14B 111.8 . . ?
H14A C14 H14B 109.5 . . ?
C14 C15 C16 115.3(13) . . ?
C14 C15 C10 104.5(11) . . ?
C16 C15 C10 116.9(9) . . ?
C14 C15 H15 106.4 . . ?
C16 C15 H15 106.4 . . ?
C10 C15 H15 106.4 . . ?
C17 C16 C15 112.9(13) . . ?
C17 C16 C25 107.2(12) . . ?
C15 C16 C25 109.2(10) . . ?
C17 C16 H16 109.1 . . ?
C15 C16 H16 109.1 . . ?
C25 C16 H16 109.1 . . ?
C18 C17 C16 128.9(16) . . ?
C18 C17 H17 115.5 . . ?
C16 C17 H17 115.5 . . ?
C17 C18 C19 127.2(16) . . ?
C17 C18 H18 116.4 . . ?
C19 C18 H18 116.4 . . ?
C20 C19 C18 130.8(14) . . ?
C20 C19 H19 114.6 . . ?
C18 C19 H19 114.6 . . ?
C19 C20 C22 123.2(15) . . ?
C19 C20 C21 124.4(13) . . ?
C22 C20 C21 112.2(12) . . ?
C20 C21 H21A 109.5 . . ?
C20 C21 H21B 109.5 . . ?
H21A C21 H21B 109.5 . . ?
C20 C21 H21C 109.5 . . ?
H21A C21 H21C 109.5 . . ?
H21B C21 H21C 109.5 . . ?
C20 C22 H22A 109.5 . . ?
C20 C22 H22B 109.5 . . ?
H22A C22 H22B 109.5 . . ?
C20 C22 H22C 109.5 . . ?
H22A C22 H22C 109.5 . . ?
H22B C22 H22C 109.5 . . ?
C3 C23 H23A 109.5 . . ?
C3 C23 H23B 109.5 . . ?
H23A C23 H23B 109.5 . . ?
C3 C23 H23C 109.5 . . ?
H23A C23 H23C 109.5 . . ?
H23B C23 H23C 109.5 . . ?
C11 C24 H24A 109.5 . . ?
C11 C24 H24B 109.5 . . ?
H24A C24 H24B 109.5 . . ?
C11 C24 H24C 109.5 . . ?
H24A C24 H24C 109.5 . . ?
H24B C24 H24C 109.5 . . ?
C16 C25 H25A 109.5 . . ?
C16 C25 H25B 109.5 . . ?
H25A C25 H25B 109.5 . . ?
C16 C25 H25C 109.5 . . ?
H25A C25 H25C 109.5 . . ?
H25B C25 H25C 109.5 . . ?
Cl3 C26 Cl2 111.7 . . ?
Cl3 C26 Cl1 111.5 . . ?
Cl2 C26 Cl1 115.3 . . ?
Cl3' C26 Cl1' 112.7 . . ?
Cl3' C26 Cl2' 108.5 . . ?
Cl1' C26 Cl2' 105.9 . . ?
Cl3 C26 H26 105.9 . . ?
Cl2 C26 H26 105.9 . . ?
Cl1 C26 H26 105.9 . . ?

loop_
_geom_bond_atom_site_label_1
_geom_bond_atom_site_label_2
_geom_bond_distance
_geom_bond_site_symmetry_2
_geom_bond_publ_flag
O1 C1 1.189(14) . ?
O2 C6 1.448(14) . ?
O2 H2 0.8200 . ?
C1 C2 1.43(2) . ?
C1 C5 1.48(2) . ?
C2 C3 1.26(2) . ?
C2 H2A 0.9300 . ?
C3 C23 1.47(2) . ?
C3 C4 1.54(2) . ?
C4 C12 1.444(19) . ?
C4 C5 1.562(15) . ?
C4 H4 0.9800 . ?
C5 C7 1.521(17) . ?
C5 H5 0.9800 . ?
C6 C7 1.455(16) . ?
C6 H6A 0.9700 . ?
C6 H6B 0.9700 . ?
C7 C8 1.327(19) . ?
C8 C9 1.556(18) . ?
C8 H8 0.9300 . ?
C9 C10 1.552(14) . ?
C9 H9A 0.9700 . ?
C9 H9B 0.9700 . ?
C10 C11 1.562(16) . ?
C10 C15 1.593(17) . ?
C10 H10 0.9800 . ?
C11 C12 1.53(2) . ?
C11 C13 1.55(2) . ?
C11 C24 1.580(19) . ?
C12 H12A 0.9700 . ?
C12 H12B 0.9700 . ?
C13 C14 1.56(2) . ?
C13 H13A 0.9700 . ?
C13 H13B 0.9700 . ?
C14 C15 1.526(18) . ?
C14 H14A 0.9700 . ?
C14 H14B 0.9700 . ?
C15 C16 1.546(18) . ?
C15 H15 0.9800 . ?
C16 C17 1.479(19) . ?
C16 C25 1.568(19) . ?
C16 H16 0.9800 . ?
C17 C18 1.286(17) . ?
C17 H17 0.9300 . ?
C18 C19 1.401(19) . ?
C18 H18 0.9300 . ?
C19 C20 1.339(17) . ?
C19 H19 0.9300 . ?
C20 C22 1.512(17) . ?
C20 C21 1.52(2) . ?
C21 H21A 0.9600 . ?
C21 H21B 0.9600 . ?
C21 H21C 0.9600 . ?
C22 H22A 0.9600 . ?
C22 H22B 0.9600 . ?
C22 H22C 0.9600 . ?
C23 H23A 0.9600 . ?
C23 H23B 0.9600 . ?
C23 H23C 0.9600 . ?
C24 H24A 0.9600 . ?
C24 H24B 0.9600 . ?
C24 H24C 0.9600 . ?
C25 H25A 0.9600 . ?
C25 H25B 0.9600 . ?
C25 H25C 0.9600 . ?
Cl1 C26 1.708(3) . ?
Cl2 C26 1.708(3) . ?
Cl3 C26 1.704(3) . ?
Cl1' C26 1.733(3) . ?
Cl2' C26 1.757(3) . ?
Cl3' C26 1.707(3) . ?
C26 H26 0.9800 . ?

loop_
_geom_torsion_atom_site_label_1
_geom_torsion_atom_site_label_2
_geom_torsion_atom_site_label_3
_geom_torsion_atom_site_label_4
_geom_torsion
_geom_torsion_site_symmetry_1
_geom_torsion_site_symmetry_2
_geom_torsion_site_symmetry_3
_geom_torsion_site_symmetry_4
_geom_torsion_publ_flag
O1 C1 C2 C3 -176.8(17) . . . . ?
C5 C1 C2 C3 4(2) . . . . ?
C1 C2 C3 C23 177.8(19) . . . . ?
C1 C2 C3 C4 2(2) . . . . ?
C2 C3 C4 C12 -133.0(15) . . . . ?
C23 C3 C4 C12 51(2) . . . . ?
C2 C3 C4 C5 -7.5(18) . . . . ?
C23 C3 C4 C5 176.5(16) . . . . ?
O1 C1 C5 C7 40(2) . . . . ?
C2 C1 C5 C7 -141.1(12) . . . . ?
O1 C1 C5 C4 172.1(14) . . . . ?
C2 C1 C5 C4 -8.9(15) . . . . ?
C12 C4 C5 C1 131.8(14) . . . . ?
C3 C4 C5 C1 9.9(15) . . . . ?
C12 C4 C5 C7 -96.9(16) . . . . ?
C3 C4 C5 C7 141.1(13) . . . . ?
O2 C6 C7 C8 13(2) . . . . ?
O2 C6 C7 C5 -174.0(13) . . . . ?
C1 C5 C7 C8 -156.6(14) . . . . ?
C4 C5 C7 C8 74.5(19) . . . . ?
C1 C5 C7 C6 31.2(18) . . . . ?
C4 C5 C7 C6 -97.7(15) . . . . ?
C6 C7 C8 C9 179.7(13) . . . . ?
C5 C7 C8 C9 7(3) . . . . ?
C7 C8 C9 C10 -18(2) . . . . ?
C8 C9 C10 C11 -59.0(17) . . . . ?
C8 C9 C10 C15 179.0(11) . . . . ?
C9 C10 C11 C12 108.2(14) . . . . ?
C15 C10 C11 C12 -127.8(12) . . . . ?
C9 C10 C11 C13 -134.6(13) . . . . ?
C15 C10 C11 C13 -10.6(14) . . . . ?
C9 C10 C11 C24 -21.9(17) . . . . ?
C15 C10 C11 C24 102.1(12) . . . . ?
C3 C4 C12 C11 176.4(13) . . . . ?
C5 C4 C12 C11 62.1(18) . . . . ?
C13 C11 C12 C4 173.5(13) . . . . ?
C10 C11 C12 C4 -73.6(17) . . . . ?
C24 C11 C12 C4 57.5(15) . . . . ?
C12 C11 C13 C14 156.5(13) . . . . ?
C10 C11 C13 C14 35.2(16) . . . . ?
C24 C11 C13 C14 -83.5(15) . . . . ?
C11 C13 C14 C15 -46.7(15) . . . . ?
C13 C14 C15 C16 167.8(11) . . . . ?
C13 C14 C15 C10 38.0(14) . . . . ?
C9 C10 C15 C14 108.6(13) . . . . ?
C11 C10 C15 C14 -17.7(14) . . . . ?
C9 C10 C15 C16 -20.2(16) . . . . ?
C11 C10 C15 C16 -146.6(12) . . . . ?
C14 C15 C16 C17 173.5(12) . . . . ?
C10 C15 C16 C17 -63.1(16) . . . . ?
C14 C15 C16 C25 54.3(17) . . . . ?
C10 C15 C16 C25 177.7(11) . . . . ?
C15 C16 C17 C18 147.8(16) . . . . ?
C25 C16 C17 C18 -92.0(18) . . . . ?
C16 C17 C18 C19 1(3) . . . . ?
C17 C18 C19 C20 -171.9(17) . . . . ?
C18 C19 C20 C22 -8(3) . . . . ?
C18 C19 C20 C21 178.6(16) . . . . ?
